data_2102449
loop_
_publ_author_name
'Marsh, Richard E.'

_publ_section_title
;
 Space group <i>Cc</i>: an update
;
_journal_issue 2
_journal_name_full 'Acta Crystallographica Section B'
_journal_page_first 252
_journal_page_last 253
_journal_paper_doi 10.1107/S0108768104003878
_journal_volume 60
_journal_year 2004
_chemical_formula_moiety 'C29 H46 O4 S'
_chemical_formula_sum 'C29 H46 O4 S'
_space_group_crystal_system monoclinic
_space_group_IT_number 15
_symmetry_space_group_name_H-M 'C 1 2/c 1'
_audit_creation_method CRYM
_cell_angle_alpha 90
_cell_angle_beta 97.22
_cell_angle_gamma 90
_cell_formula_units_Z 8
_cell_length_a 45.6460
_cell_length_b 10.9700
_cell_length_c 11.9820
_cell_volume 5952.253
_cod_data_source_file bk0142.cif
_cod_data_source_block XOHSOC
_cod_depositor_comments
;
 Adding the _cell_formula_units_Z data item.

 Antanas Vaitkus,
 2017-08-05

  Added moiety chemical formula from Marsh (2004) paper.
  The summary chemical formula is calculated from moiety formula using
  AdHocParser
  (svn://www.crystallography.net/cod-tools/trunk/Formulae/AdHocParser.yp,
  revision 1441.)

  Andrius Merkys
  2013-11-11
;
_cod_original_sg_symbol_H-M C2/c
_cod_database_code 2102449

loop_
_atom_site_label
_atom_site_type_symbol
_atom_site_fract_x
_atom_site_fract_y
_atom_site_fract_z
S1 S 0.26760 0.16045 0.33690
O1 O 0.34300 0.00420 -0.03665
O2 O 0.36035 0.28220 0.08245
O3 O 0.26544 0.03555 0.37130
O4 O 0.24122 0.23400 0.32870
C1 C 0.38029 0.21800 0.16565
H1 H 0.37578 0.13095 0.15640
C2 C 0.33064 0.23730 0.06565
H2 H 0.33003 0.16060 0.10725
C3 C 0.33942 0.09560 -0.09190
C4 C 0.30915 0.32670 0.11045
C5 C 0.32289 0.20950 -0.06040
H3 H 0.30171 0.19180 -0.07415
C6 C 0.37595 0.25135 0.28545
H4 H 0.35575 0.23715 0.29650
H5 H 0.38060 0.33585 0.29850
H6 H 0.38865 0.20220 0.33710
C7 C 0.28745 0.28965 0.16765
H7 H 0.27472 0.34970 0.18780
C8 C 0.32970 0.30665 -0.14570
H8 H 0.34690 0.35445 -0.11675
H9 H 0.31305 0.36095 -0.16420
C9 C 0.28131 0.16100 0.20320
H10 H 0.29984 0.11490 0.21010
C10 C 0.33575 0.23135 -0.24895
H11 H 0.31740 0.21100 -0.29515
H12 H 0.34815 0.27665 -0.29430
C11 C 0.25820 0.09355 0.11990
H13 H 0.25535 0.01270 0.14725
H14 H 0.26515 0.08875 0.04765
H15 H 0.23985 0.13710 0.11300
C12 C 0.35095 0.11970 -0.20325
H16 H 0.34660 0.05220 -0.25405
H17 H 0.37205 0.13200 -0.19155
C13 C 0.41178 0.23635 0.13635
C14 C 0.42249 0.35360 0.11635
C15 C 0.45035 0.36350 0.08085
H18 H 0.45717 0.44085 0.06585
C16 C 0.46845 0.26515 0.06670
C17 C 0.45789 0.15150 0.09375
H19 H 0.46983 0.08360 0.08875
C18 C 0.42995 0.13500 0.12850
C19 C 0.42180 0.00445 0.16110
H20 H 0.40290 0.00975 0.19145
C20 C 0.41720 -0.07930 0.06200
H21 H 0.40320 -0.04405 0.00470
H22 H 0.40985 -0.15590 0.08490
H23 H 0.43555 -0.09175 0.03285
C22 C 0.44410 -0.05020 0.25345
H26 H 0.44690 0.00465 0.31625
H27 H 0.46260 -0.06305 0.22525
H28 H 0.43670 -0.12645 0.27700
C23 C 0.49885 0.27880 0.02620
C26 C 0.52225 0.28845 0.10720
H35 H 0.51715 0.28345 0.18010
H36 H 0.53100 0.36005 0.10030
H37 H 0.53485 0.22865 0.09740
C27 C 0.49780 0.28715 -0.09115
H38 H 0.47895 0.28030 -0.12805
H39 H 0.50875 0.22750 -0.11425
H40 H 0.50490 0.35880 -0.11060
C28 C 0.40565 0.47235 0.13300
H41 H 0.38710 0.44985 0.16075
C29 C 0.39770 0.54290 0.02350
H42 H 0.38710 0.61540 0.03805
H43 H 0.38570 0.49275 -0.02940
H44 H 0.41540 0.56480 -0.00695
C30 C 0.42290 0.55420 0.22295
H45 H 0.41185 0.62720 0.23185
H46 H 0.44160 0.57505 0.19975
H47 H 0.42595 0.51130 0.29310
C33 C 0.29515 0.23350 0.43015
H50 H 0.29795 0.31470 0.40450
H51 H 0.31325 0.18915 0.43285
H52 H 0.28910 0.23635 0.50395
C35 C 0.31300 0.45970 0.08350
H53 H 0.32955 0.46900 0.04215
H54 H 0.31640 0.50540 0.15220
H55 H 0.29545 0.48920 0.03910
H56? H 0.29805 0.50675 0.11350
H57? H 0.31120 0.47030 0.00345
H58? H 0.33210 0.48650 0.11650
